data_4328768
loop_
_publ_author_name
'Juan Diwu'
'Shuao Wang'
'Thomas E. Albrecht-Schmitt'

_publ_section_title
;
 Periodic Trends in Hexanuclear Actinide Clusters
;
_journal_name_full 'Inorganic Chemistry'
_journal_page_first 4088
_journal_page_last 4093
_journal_paper_doi 10.1021/ic2023242
_journal_volume 51
_journal_year 2012
_chemical_formula_sum 'C36 H24 Cs4 N16 O79 P12 U6'
_chemical_formula_weight 4276.17
_chemical_name_common 'uranium 1,2-Phenyldiphosphonate cluster'
_chemical_name_systematic
; 
 ? 
;
_space_group_IT_number 148
_symmetry_cell_setting rhombohedral
_symmetry_space_group_name_Hall '-P 3*'
_symmetry_space_group_name_H-M 'R -3 :R'
_atom_sites_solution_hydrogens none
_atom_sites_solution_primary direct
_atom_sites_solution_secondary difmap
_audit_creation_method SHELXL-97
_cell_angle_alpha 97.55
_cell_angle_beta 97.55
_cell_angle_gamma 97.55
_cell_formula_units_Z 2
_cell_length_a 17.253(3)
_cell_length_b 17.253(3)
_cell_length_c 17.253(3)
_cell_measurement_reflns_used 7597
_cell_measurement_temperature 100(2)
_cell_measurement_theta_max 27.50
_cell_measurement_theta_min 1.20
_cell_volume 4988.9(15)
_computing_cell_refinement 'SMART SAINT'
_computing_data_collection SMART
_computing_data_reduction SAINT
_computing_molecular_graphics 'SHELXP-97 (Sheldrick, 1997)'
_computing_publication_material 'SHELCIF-97 (Sheldrick, 2000)'
_computing_structure_refinement 'SHELXL-97 (Sheldrick, 1997)'
_computing_structure_solution 'SHELXS-97 (Sheldrick, 1990)'
_diffrn_ambient_temperature 100(2)
_diffrn_detector_area_resol_mean 0
_diffrn_measured_fraction_theta_full 0.991
_diffrn_measured_fraction_theta_max 0.991
_diffrn_measurement_device_type 'Bruker APEXII'
_diffrn_measurement_method '0.3 wide w/ exposures'
_diffrn_radiation_monochromator 'Quazar optics'
_diffrn_radiation_source 'Imus microfocused'
_diffrn_radiation_type MoK\a
_diffrn_radiation_wavelength 0.71073
_diffrn_reflns_av_R_equivalents 0.0562
_diffrn_reflns_av_sigmaI/netI 0.0514
_diffrn_reflns_limit_h_max 22
_diffrn_reflns_limit_h_min -22
_diffrn_reflns_limit_k_max 12
_diffrn_reflns_limit_k_min -13
_diffrn_reflns_limit_l_max 21
_diffrn_reflns_limit_l_min -22
_diffrn_reflns_number 29572
_diffrn_reflns_theta_full 27.50
_diffrn_reflns_theta_max 27.50
_diffrn_reflns_theta_min 1.20
_exptl_absorpt_coefficient_mu 11.463
_exptl_absorpt_correction_T_max 0.892
_exptl_absorpt_correction_T_min 0.331
_exptl_absorpt_correction_type numerical
_exptl_absorpt_process_details shelxprep
_exptl_crystal_colour green
_exptl_crystal_density_diffrn 2.847
_exptl_crystal_density_meas ?
_exptl_crystal_description 'hexagon plate'
_exptl_crystal_F_000 3872
_exptl_crystal_size_max 0.10
_exptl_crystal_size_mid 0.09
_exptl_crystal_size_min 0.01
_refine_diff_density_max 4.194
_refine_diff_density_min -6.816
_refine_diff_density_rms 0.325
_refine_ls_extinction_method none
_refine_ls_goodness_of_fit_ref 1.020
_refine_ls_hydrogen_treatment none
_refine_ls_matrix_type full
_refine_ls_number_parameters 461
_refine_ls_number_reflns 7597
_refine_ls_number_restraints 0
_refine_ls_restrained_S_all 1.020
_refine_ls_R_factor_all 0.0627
_refine_ls_R_factor_gt 0.0469
_refine_ls_shift/su_max 0.001
_refine_ls_shift/su_mean 0.000
_refine_ls_structure_factor_coef Fsqd
_refine_ls_weighting_details 'calc w=1/[\s^2^(Fo^2^)+(0.0613P)^2^+134.2598P] where P=(Fo^2^+2Fc^2^)/3'
_refine_ls_weighting_scheme calc
_refine_ls_wR_factor_gt 0.1249
_refine_ls_wR_factor_ref 0.1345
_reflns_number_gt 6085
_reflns_number_total 7597
_reflns_threshold_expression >2sigma(I)
_cod_data_source_file ic2023242_si_002_3.cif
_cod_data_source_block U6-1
_cod_depositor_comments
;
The following automatic conversions were performed:

'_exptl_crystal_density_meas' value 'n/a' was changed to '?' - the
value is perceived as not measured.

Automatic conversion script
Id: cif_fix_values 3008 2015-01-20 13:52:24Z robertas 
;
_cod_original_cell_volume 4989.0(13)
_cod_original_sg_symbol_H-M 'R -3'
_cod_database_code 4328768

loop_
_symmetry_equiv_pos_as_xyz
'x, y, z'
'z, x, y'
'y, z, x'
'-x, -y, -z'
'-z, -x, -y'
'-y, -z, -x'

loop_
_atom_site_label
_atom_site_type_symbol
_atom_site_fract_x
_atom_site_fract_y
_atom_site_fract_z
_atom_site_U_iso_or_equiv
_atom_site_adp_type
_atom_site_occupancy
_atom_site_symmetry_multiplicity
_atom_site_calc_flag
_atom_site_refinement_flags
U1 U 0.97547(2) -0.00401(2) 0.25021(2) 0.01033(10) Uani 1 1 d .
U2 U 0.74950(2) 0.51231(2) 0.45771(2) 0.01403(11) Uani 1 1 d .
P1 P 0.92871(15) 0.14298(15) 0.12785(15) 0.0106(5) Uani 1 1 d .
P2 P 0.78207(15) 0.06540(16) 0.22213(15) 0.0121(5) Uani 1 1 d .
P3 P 0.65681(15) 0.43110(16) 0.61293(16) 0.0139(5) Uani 1 1 d .
P4 P 0.68914(16) 0.49066(16) 0.24162(16) 0.0151(5) Uani 1 1 d .
O1 O 0.9649(4) -0.1391(4) 0.2597(4) 0.0150(15) Uani 1 1 d .
O2 O 0.8500(4) 0.0234(4) 0.2496(4) 0.0162(15) Uani 1 1 d .
O3 O 0.7643(5) 0.3850(4) 0.4712(4) 0.0195(16) Uani 1 1 d .
O4 O 0.9150(4) -0.0685(4) 0.1321(4) 0.0127(14) Uani 1 1 d .
O5 O 0.9829(4) 0.0995(4) 0.1786(4) 0.0118(14) Uani 1 1 d .
O6 O 0.6911(4) 0.4984(4) 0.5718(4) 0.0181(15) Uani 1 1 d .
O7 O 1.0877(4) -0.0210(4) 0.2002(4) 0.0127(14) Uani 1 1 d .
O8 O 0.9758(5) 0.1189(4) 0.3563(4) 0.0202(16) Uani 1 1 d .
O9 O 0.6317(4) 0.4468(4) 0.3987(4) 0.0179(15) Uani 1 1 d .
O10 O 0.7435(5) 0.5134(5) 0.3192(4) 0.0205(16) Uani 1 1 d .
O11 O 0.8771(5) 0.4784(5) 0.4076(5) 0.0240(17) Uani 1 1 d .
O12 O 1.0904(5) 0.1081(5) 0.3217(5) 0.0211(16) Uani 1 1 d .
O13 O 0.7232(5) 0.0566(5) 0.2829(4) 0.0193(16) Uani 1 1 d .
O14 O 0.6152(4) 0.4648(4) 0.6799(4) 0.0159(15) Uani 1 1 d .
O15 O 0.7377(5) 0.5160(5) 0.1757(5) 0.0203(16) Uani 1 1 d .
O16 O 0.8691(5) 0.6032(5) 0.4285(5) 0.0237(17) Uani 1 1 d .
O17 O 0.9605(5) 0.5631(6) 0.3631(6) 0.033(2) Uani 1 1 d .
O18 O 0.8692(5) 0.5234(6) 0.5671(6) 0.033(2) Uani 1 1 d .
O1W O 0.9541(5) 0.3493(6) 0.4565(6) 0.041(2) Uani 1 1 d .
O19 O 0.8113(5) 0.6268(5) 0.5721(5) 0.032(2) Uani 1 1 d .
C1 C 0.8786(6) 0.2033(6) 0.1930(6) 0.016(2) Uani 1 1 d .
C2 C 0.7380(6) 0.3889(6) 0.6580(6) 0.016(2) Uani 1 1 d .
N1 N 0.9048(5) 0.5494(6) 0.3984(6) 0.023(2) Uani 1 1 d .
N2 N 1.0000 0.0000 0.0000 0.047(9) Uani 1 6 d S
O2W O 0.5734(5) 0.0165(7) 0.2494(5) 0.039(2) Uani 1 1 d .
O20 O 1.0786(6) 0.2035(6) 0.4141(7) 0.051(3) Uani 1 1 d .
C3 C 0.8177(6) 0.1696(6) 0.2337(6) 0.015(2) Uani 1 1 d .
N3 N 1.0486(6) 0.1444(6) 0.3650(6) 0.025(2) Uani 1 1 d .
C4 C 0.7615(7) 0.4108(7) 0.7397(6) 0.022(2) Uani 1 1 d .
H4A H 0.7328 0.4444 0.7690 0.026 Uiso 1 1 calc R
N4 N 0.8678(7) 0.5939(9) 0.5987(7) 0.041(3) Uani 1 1 d .
C5 C 0.7825(6) 0.3393(6) 0.6156(6) 0.016(2) Uani 1 1 d .
C6 C 0.7876(6) 0.2218(7) 0.2868(6) 0.018(2) Uani 1 1 d .
H6A H 0.7480 0.2014 0.3153 0.021 Uiso 1 1 calc R
C7 C 0.8714(7) 0.3329(7) 0.2598(7) 0.023(2) Uani 1 1 d .
H7A H 0.8898 0.3882 0.2691 0.027 Uiso 1 1 calc R
C8 C 0.8491(7) 0.3150(7) 0.6557(6) 0.020(2) Uani 1 1 d .
H8A H 0.8797 0.2830 0.6270 0.024 Uiso 1 1 calc R
C9 C 0.8141(7) 0.3027(7) 0.2990(6) 0.023(2) Uani 1 1 d .
H9A H 0.7920 0.3369 0.3349 0.027 Uiso 1 1 calc R
C10 C 0.8263(7) 0.3841(8) 0.7785(7) 0.027(3) Uani 1 1 d .
H10A H 0.8404 0.3981 0.8342 0.032 Uiso 1 1 calc R
C11 C 0.8707(7) 0.3370(7) 0.7361(7) 0.027(3) Uani 1 1 d .
H11A H 0.9158 0.3200 0.7626 0.032 Uiso 1 1 calc R
C12 C 0.9033(7) 0.2841(7) 0.2064(7) 0.023(2) Uani 1 1 d .
H12A H 0.9426 0.3063 0.1786 0.028 Uiso 1 1 calc R
O21 O 0.9185(7) 0.6261(10) 0.6539(8) 0.084(5) Uani 1 1 d .
O3W O 0.6486(14) 0.6486(14) 0.6486(14) 0.202(13) Uani 1 3 d S
N5 N 0.5000 0.5000 0.5000 0.056(10) Uani 1 6 d S
O22 O 1.0516(5) -0.0307(5) 0.3835(5) 0.0210(16) Uani 1 1 d .
O23 O 0.9240(4) -0.0384(4) 0.3776(4) 0.0177(15) Uani 1 1 d .
N6 N 0.9896(6) -0.0523(5) 0.4126(5) 0.0190(19) Uani 1 1 d .
O24 O 0.9913(6) -0.0846(5) 0.4724(5) 0.029(2) Uani 1 1 d .
Cs1 Cs 0.83073(5) 0.08077(5) 0.45537(5) 0.0349(2) Uani 1 1 d .
Cs2 Cs 1.15607(8) 0.15607(8) 0.15607(8) 0.0498(4) Uani 1 3 d S
N7 N 0.6486(14) 0.6486(14) 0.6486(14) 0.202(13) Uani 1.20 3 d SP
O4W O 1.2417(9) 0.2133(10) 0.3854(13) 0.036(5) Uani 0.60 1 d P

loop_
_atom_site_aniso_label
_atom_site_aniso_U_11
_atom_site_aniso_U_22
_atom_site_aniso_U_33
_atom_site_aniso_U_23
_atom_site_aniso_U_13
_atom_site_aniso_U_12
U1 0.01056(18) 0.01129(18) 0.01013(18) 0.00278(13) 0.00282(13) 0.00290(13)
U2 0.01297(19) 0.01314(19) 0.0171(2) 0.00398(14) 0.00356(14) 0.00331(14)
P1 0.0133(12) 0.0099(11) 0.0093(11) 0.0019(9) 0.0033(9) 0.0026(9)
P2 0.0111(12) 0.0165(12) 0.0101(11) 0.0033(10) 0.0037(9) 0.0038(10)
P3 0.0131(12) 0.0162(12) 0.0135(12) 0.0021(10) 0.0036(10) 0.0051(10)
P4 0.0146(12) 0.0171(13) 0.0162(13) 0.0070(10) 0.0061(10) 0.0036(10)
O1 0.017(4) 0.011(3) 0.015(4) 0.000(3) -0.003(3) 0.001(3)
O2 0.011(3) 0.019(4) 0.019(4) 0.003(3) 0.003(3) 0.006(3)
O3 0.024(4) 0.018(4) 0.019(4) 0.006(3) 0.006(3) 0.008(3)
O4 0.013(3) 0.011(3) 0.011(3) -0.002(3) -0.003(3) 0.000(3)
O5 0.014(3) 0.015(3) 0.008(3) 0.005(3) 0.001(3) 0.003(3)
O6 0.021(4) 0.018(4) 0.017(4) 0.003(3) 0.008(3) 0.005(3)
O7 0.011(3) 0.015(3) 0.012(3) -0.001(3) 0.003(3) 0.004(3)
O8 0.021(4) 0.019(4) 0.019(4) 0.000(3) 0.006(3) -0.003(3)
O9 0.019(4) 0.016(4) 0.019(4) 0.003(3) 0.007(3) 0.001(3)
O10 0.020(4) 0.027(4) 0.015(4) 0.004(3) 0.001(3) 0.004(3)
O11 0.019(4) 0.027(4) 0.027(4) 0.004(4) 0.007(3) 0.002(3)
O12 0.025(4) 0.021(4) 0.018(4) -0.001(3) 0.009(3) 0.003(3)
O13 0.022(4) 0.027(4) 0.014(4) 0.009(3) 0.009(3) 0.008(3)
O14 0.014(3) 0.022(4) 0.010(3) -0.001(3) -0.001(3) 0.001(3)
O15 0.020(4) 0.023(4) 0.021(4) 0.008(3) 0.010(3) 0.003(3)
O16 0.022(4) 0.021(4) 0.029(4) 0.002(3) 0.007(3) 0.003(3)
O17 0.024(4) 0.038(5) 0.040(5) 0.011(4) 0.014(4) 0.000(4)
O18 0.020(4) 0.049(6) 0.034(5) 0.019(5) 0.000(4) 0.011(4)
O1W 0.026(5) 0.043(6) 0.056(6) 0.025(5) 0.000(4) 0.004(4)
O19 0.029(5) 0.029(5) 0.033(5) -0.005(4) -0.004(4) 0.000(4)
C1 0.016(5) 0.016(5) 0.018(5) 0.003(4) 0.005(4) 0.010(4)
C2 0.013(5) 0.019(5) 0.013(5) 0.002(4) 0.001(4) 0.000(4)
N1 0.014(4) 0.030(5) 0.028(5) 0.013(4) 0.005(4) 0.006(4)
N2 0.057(12) 0.057(12) 0.057(12) 0.044(14) 0.044(14) 0.044(14)
O2W 0.020(4) 0.072(7) 0.026(5) 0.010(5) 0.005(4) 0.004(5)
O20 0.043(6) 0.037(6) 0.059(7) -0.029(5) 0.026(5) -0.021(5)
C3 0.017(5) 0.016(5) 0.012(5) 0.006(4) -0.002(4) 0.008(4)
N3 0.026(5) 0.027(5) 0.022(5) 0.003(4) 0.007(4) -0.006(4)
C4 0.026(6) 0.028(6) 0.013(5) 0.007(4) 0.003(4) 0.007(5)
N4 0.021(6) 0.071(9) 0.023(6) -0.001(6) -0.008(4) 0.001(6)
C5 0.014(5) 0.017(5) 0.020(5) 0.005(4) 0.006(4) 0.011(4)
C6 0.021(5) 0.026(6) 0.010(5) 0.006(4) 0.003(4) 0.010(5)
C7 0.037(7) 0.017(5) 0.018(5) 0.004(4) 0.011(5) 0.009(5)
C8 0.021(5) 0.024(6) 0.017(5) 0.003(4) 0.003(4) 0.006(5)
C9 0.035(6) 0.024(6) 0.012(5) -0.004(4) 0.005(5) 0.018(5)
C10 0.029(6) 0.041(7) 0.011(5) -0.002(5) 0.000(5) 0.017(6)
C11 0.026(6) 0.031(7) 0.028(6) 0.010(5) 0.007(5) 0.016(5)
C12 0.027(6) 0.024(6) 0.023(6) 0.007(5) 0.014(5) 0.008(5)
O21 0.043(7) 0.135(14) 0.050(8) -0.035(8) -0.028(6) 0.011(8)
O3W 0.234(17) 0.234(17) 0.234(17) 0.15(2) 0.15(2) 0.15(2)
N5 0.067(14) 0.067(14) 0.067(14) 0.051(16) 0.051(16) 0.051(16)
O22 0.021(4) 0.019(4) 0.021(4) 0.002(3) -0.001(3) 0.000(3)
O23 0.018(4) 0.019(4) 0.017(4) 0.001(3) 0.001(3) 0.004(3)
N6 0.029(5) 0.013(4) 0.012(4) -0.001(3) 0.002(4) -0.001(4)
O24 0.048(6) 0.022(4) 0.016(4) 0.009(3) -0.001(4) 0.004(4)
Cs1 0.0363(4) 0.0355(4) 0.0347(4) 0.0027(3) 0.0082(4) 0.0119(4)
Cs2 0.0511(5) 0.0511(5) 0.0511(5) 0.0123(6) 0.0123(6) 0.0123(6)
N7 0.234(17) 0.234(17) 0.234(17) 0.15(2) 0.15(2) 0.15(2)
O4W 0.005(7) 0.014(8) 0.080(15) -0.019(9) 0.007(8) -0.009(6)

loop_
_atom_type_symbol
_atom_type_description
_atom_type_scat_dispersion_real
_atom_type_scat_dispersion_imag
_atom_type_scat_source
C C 0.0033 0.0016 'International Tables Vol C Tables 4.2.6.8 and 6.1.1.4'
N N 0.0061 0.0033 'International Tables Vol C Tables 4.2.6.8 and 6.1.1.4'
O O 0.0106 0.0060 'International Tables Vol C Tables 4.2.6.8 and 6.1.1.4'
P P 0.1023 0.0942 'International Tables Vol C Tables 4.2.6.8 and 6.1.1.4'
Cs Cs -0.3680 2.1192 'International Tables Vol C Tables 4.2.6.8 and 6.1.1.4'
U U -9.6767 9.6646 'International Tables Vol C Tables 4.2.6.8 and 6.1.1.4'
H H 0.0000 0.0000 'International Tables Vol C Tables 4.2.6.8 and 6.1.1.4'

loop_
_geom_angle_atom_site_label_1
_geom_angle_atom_site_label_2
_geom_angle_atom_site_label_3
_geom_angle
_geom_angle_site_symmetry_1
_geom_angle_site_symmetry_3
O4 U1 O7 84.3(2) . .
O4 U1 O2 78.2(3) . .
O7 U1 O2 156.6(3) . .
O4 U1 O5 80.8(2) . .
O7 U1 O5 80.9(2) . .
O2 U1 O5 81.1(3) . .
O4 U1 O1 73.6(2) . .
O7 U1 O1 85.1(3) . .
O2 U1 O1 104.4(3) . .
O5 U1 O1 151.9(2) . .
O4 U1 O23 119.8(2) . .
O7 U1 O23 132.8(2) . .
O2 U1 O23 70.2(2) . .
O5 U1 O23 138.6(2) . .
O1 U1 O23 66.9(2) . .
O4 U1 O8 143.7(2) . .
O7 U1 O8 119.2(2) . .
O2 U1 O8 70.5(3) . .
O5 U1 O8 76.8(2) . .
O1 U1 O8 131.2(2) . .
O23 U1 O8 66.0(2) . .
O4 U1 O22 140.5(2) . .
O7 U1 O22 85.5(2) . .
O2 U1 O22 117.9(3) . .
O5 U1 O22 134.6(2) . .
O1 U1 O22 67.6(2) . .
O23 U1 O22 49.4(2) . .
O8 U1 O22 72.8(2) . .
O4 U1 O12 144.3(2) . .
O7 U1 O12 70.6(2) . .
O2 U1 O12 116.7(3) . .
O5 U1 O12 70.6(2) . .
O1 U1 O12 126.8(2) . .
O23 U1 O12 96.0(2) . .
O8 U1 O12 48.7(2) . .
O22 U1 O12 64.1(2) . .
O4 U1 Cs2 96.09(18) . .
O7 U1 Cs2 45.99(18) . .
O2 U1 Cs2 120.44(19) . .
O5 U1 Cs2 40.01(17) . .
O1 U1 Cs2 131.03(18) . .
O23 U1 Cs2 144.12(17) . .
O8 U1 Cs2 84.76(17) . .
O22 U1 Cs2 103.73(17) . .
O12 U1 Cs2 48.17(17) . .
O4 U1 Cs1 122.02(18) . .
O7 U1 Cs1 153.62(17) . .
O2 U1 Cs1 46.97(19) . .
O5 U1 Cs1 103.56(17) . .
O1 U1 Cs1 99.83(18) . .
O23 U1 Cs1 35.22(16) . .
O8 U1 Cs1 40.28(16) . .
O22 U1 Cs1 72.82(17) . .
O12 U1 Cs1 86.15(16) . .
Cs2 U1 Cs1 124.39(2) . .
O9 U2 O14 81.7(3) . 2
O9 U2 O3 78.5(3) . .
O14 U2 O3 151.9(3) 2 .
O9 U2 O6 81.8(3) . .
O14 U2 O6 78.2(3) 2 .
O3 U2 O6 79.4(3) . .
O9 U2 O10 72.4(3) . .
O14 U2 O10 89.2(3) 2 .
O3 U2 O10 103.4(3) . .
O6 U2 O10 152.7(3) . .
O9 U2 O16 140.8(3) . .
O14 U2 O16 90.1(3) 2 .
O3 U2 O16 117.8(3) . .
O6 U2 O16 134.0(3) . .
O10 U2 O16 69.2(3) . .
O9 U2 O18 148.1(3) . .
O14 U2 O18 115.7(3) 2 .
O3 U2 O18 74.8(3) . .
O6 U2 O18 76.6(3) . .
O10 U2 O18 130.6(3) . .
O16 U2 O18 68.9(3) . .
O9 U2 O11 120.3(3) . .
O14 U2 O11 138.1(3) 2 .
O3 U2 O11 69.8(3) . .
O6 U2 O11 135.8(3) . .
O10 U2 O11 67.9(3) . .
O16 U2 O11 49.7(3) . .
O18 U2 O11 65.5(3) . .
O9 U2 O19 140.5(3) . .
O14 U2 O19 66.8(3) 2 .
O3 U2 O19 119.8(3) . .
O6 U2 O19 69.3(3) . .
O10 U2 O19 127.6(3) . .
O16 U2 O19 65.2(3) . .
O18 U2 O19 49.1(3) . .
O11 U2 O19 99.2(3) . .
O7 P1 O4 112.2(4) 3_654 5_665
O7 P1 O5 109.2(4) 3_654 .
O4 P1 O5 111.3(4) 5_665 .
O7 P1 C1 106.1(4) 3_654 .
O4 P1 C1 109.7(5) 5_665 .
O5 P1 C1 108.2(4) . .
O7 P1 Cs2 59.2(3) 3_654 .
O4 P1 Cs2 127.8(3) 5_665 .
O5 P1 Cs2 50.1(3) . .
C1 P1 Cs2 122.3(4) . .
O1 P2 O2 115.2(4) 5_665 .
O1 P2 O13 110.4(4) 5_665 .
O2 P2 O13 105.9(4) . .
O1 P2 C3 110.9(4) 5_665 .
O2 P2 C3 108.6(4) . .
O13 P2 C3 105.3(5) . .
O1 P2 Cs1 158.2(3) 5_665 .
O2 P2 Cs1 66.1(3) . .
O13 P2 Cs1 51.7(3) . .
C3 P2 Cs1 87.8(3) . .
O9 P3 O14 111.9(4) 5_666 .
O9 P3 O6 110.5(4) 5_666 .
O14 P3 O6 109.5(4) . .
O9 P3 C2 110.2(5) 5_666 .
O14 P3 C2 106.8(4) . .
O6 P3 C2 107.8(5) . .
O10 P4 O3 115.1(5) . 6_666
O10 P4 O15 106.9(4) . .
O3 P4 O15 108.2(4) 6_666 .
O10 P4 C5 111.6(5) . 6_666
O3 P4 C5 108.4(5) 6_666 6_666
O15 P4 C5 106.0(4) . 6_666
P2 O1 U1 145.8(4) 6_656 .
P2 O2 U1 152.7(5) . .
P2 O2 Cs1 91.5(3) . .
U1 O2 Cs1 105.8(2) . .
P4 O3 U2 156.4(5) 5_666 .
P1 O4 U1 159.4(4) 6_656 .
P1 O5 U1 140.0(4) . .
P1 O5 Cs2 107.7(3) . .
U1 O5 Cs2 111.6(2) . .
P3 O6 U2 137.7(4) . .
P1 O7 U1 147.1(4) 2_645 .
P1 O7 Cs2 97.8(3) 2_645 .
U1 O7 Cs2 105.0(2) . .
N3 O8 U1 97.3(6) . .
N3 O8 Cs1 142.3(6) . .
U1 O8 Cs1 108.5(2) . .
P3 O9 U2 161.1(5) 6_666 .
P4 O10 U2 142.9(5) . .
N1 O11 U2 96.6(6) . .
N3 O12 U1 96.1(6) . .
N3 O12 Cs2 128.8(7) . .
U1 O12 Cs2 96.3(2) . .
P2 O13 Cs1 106.1(4) . .
P3 O14 U2 150.6(4) . 3
P4 O15 Cs1 132.1(4) . 6_666
N1 O16 U2 97.6(6) . .
N1 O17 Cs1 116.4(7) . 6_666
N4 O18 U2 97.5(7) . .
N4 O19 U2 96.4(8) . .
C12 C1 C3 119.8(9) . .
C12 C1 P1 117.8(8) . .
C3 C1 P1 122.3(8) . .
C4 C2 C5 118.3(10) . .
C4 C2 P3 117.3(8) . .
C5 C2 P3 124.3(8) . .
O17 N1 O16 123.1(10) . .
O17 N1 O11 122.1(10) . .
O16 N1 O11 114.8(9) . .
C6 C3 C1 117.0(10) . .
C6 C3 P2 119.3(8) . .
C1 C3 P2 123.7(8) . .
O20 N3 O8 121.2(10) . .
O20 N3 O12 121.0(10) . .
O8 N3 O12 117.8(9) . .
C10 C4 C2 121.0(11) . .
O21 N4 O19 122.8(15) . .
O21 N4 O18 120.3(14) . .
O19 N4 O18 116.9(10) . .
C8 C5 C2 119.7(10) . .
C8 C5 P4 118.9(8) . 5_666
C2 C5 P4 121.3(8) . 5_666
C9 C6 C3 121.6(10) . .
C9 C7 C12 120.7(11) . .
C11 C8 C5 120.8(10) . .
C7 C9 C6 120.2(10) . .
C4 C10 C11 120.3(11) . .
C8 C11 C10 119.9(11) . .
C1 C12 C7 120.7(10) . .
N6 O22 U1 95.1(6) . .
N6 O22 Cs1 90.4(6) . 4_756
U1 O22 Cs1 171.9(3) . 4_756
N6 O23 U1 96.7(6) . .
N6 O23 Cs1 121.7(6) . .
U1 O23 Cs1 115.5(3) . .
O24 N6 O22 122.6(10) . .
O24 N6 O23 120.3(10) . .
O22 N6 O23 117.1(9) . .
O24 N6 Cs1 53.3(6) . 4_756
O22 N6 Cs1 69.6(5) . 4_756
O23 N6 Cs1 170.8(6) . 4_756
N6 O24 Cs1 108.4(7) . 4_756
O23 Cs1 O15 141.0(2) . 5_666
O23 Cs1 O24 61.6(2) . 4_756
O15 Cs1 O24 98.7(2) 5_666 4_756
O23 Cs1 O13 84.92(19) . .
O15 Cs1 O13 92.7(2) 5_666 .
O24 Cs1 O13 138.6(2) 4_756 .
O23 Cs1 O8 53.2(2) . .
O15 Cs1 O8 87.8(2) 5_666 .
O24 Cs1 O8 57.5(2) 4_756 .
O13 Cs1 O8 83.52(19) . .
O23 Cs1 O17 119.7(2) . 5_666
O15 Cs1 O17 91.5(2) 5_666 5_666
O24 Cs1 O17 158.0(2) 4_756 5_666
O13 Cs1 O17 59.5(2) . 5_666
O8 Cs1 O17 142.9(2) . 5_666
O23 Cs1 O22 76.93(19) . 4_756
O15 Cs1 O22 109.16(19) 5_666 4_756
O24 Cs1 O22 38.2(2) 4_756 4_756
O13 Cs1 O22 158.02(19) . 4_756
O8 Cs1 O22 95.14(19) . 4_756
O17 Cs1 O22 119.8(2) 5_666 4_756
O23 Cs1 O2 48.74(18) . .
O15 Cs1 O2 108.47(18) 5_666 .
O24 Cs1 O2 97.54(19) 4_756 .
O13 Cs1 O2 41.38(17) . .
O8 Cs1 O2 48.22(17) . .
O17 Cs1 O2 97.7(2) 5_666 .
O22 Cs1 O2 124.89(17) 4_756 .
O23 Cs1 N6 66.81(19) . 4_756
O15 Cs1 N6 105.5(2) 5_666 4_756
O24 Cs1 N6 18.3(2) 4_756 4_756
O13 Cs1 N6 151.19(19) . 4_756
O8 Cs1 N6 75.3(2) . 4_756
O17 Cs1 N6 139.7(2) 5_666 4_756
O22 Cs1 N6 19.99(19) 4_756 4_756
O2 Cs1 N6 110.46(18) . 4_756
O23 Cs1 P2 70.77(14) . .
O15 Cs1 P2 93.31(15) 5_666 .
O24 Cs1 P2 116.93(16) 4_756 .
O13 Cs1 P2 22.19(13) . .
O8 Cs1 P2 61.41(14) . .
O17 Cs1 P2 81.67(17) 5_666 .
O22 Cs1 P2 147.32(14) 4_756 .
O2 Cs1 P2 22.43(11) . .
N6 Cs1 P2 131.90(15) 4_756 .
O23 Cs1 U1 29.24(14) . .
O15 Cs1 U1 115.04(14) 5_666 .
O24 Cs1 U1 70.50(15) 4_756 .
O13 Cs1 U1 68.64(13) . .
O8 Cs1 U1 31.22(13) . .
O17 Cs1 U1 122.44(16) 5_666 .
O22 Cs1 U1 99.20(13) 4_756 .
O2 Cs1 U1 27.26(11) . .
N6 Cs1 U1 83.34(14) 4_756 .
P2 Cs1 U1 48.77(4) . .
O5 Cs2 O5 90.73(18) 3_654 2_645
O5 Cs2 O5 90.74(18) 3_654 .
O5 Cs2 O5 90.73(18) 2_645 .
O5 Cs2 O7 114.09(18) 3_654 .
O5 Cs2 O7 45.17(17) 2_645 .
O5 Cs2 O7 54.39(17) . .
O5 Cs2 O7 54.39(17) 3_654 3_654
O5 Cs2 O7 114.09(18) 2_645 3_654
O5 Cs2 O7 45.17(17) . 3_654
O7 Cs2 O7 95.94(16) . 3_654
O5 Cs2 O7 45.17(17) 3_654 2_645
O5 Cs2 O7 54.39(17) 2_645 2_645
O5 Cs2 O7 114.09(18) . 2_645
O7 Cs2 O7 95.94(16) . 2_645
O7 Cs2 O7 95.94(16) 3_654 2_645
O5 Cs2 O12 92.38(18) 3_654 2_645
O5 Cs2 O12 52.22(18) 2_645 2_645
O5 Cs2 O12 142.84(19) . 2_645
O7 Cs2 O12 91.01(18) . 2_645
O7 Cs2 O12 145.90(18) 3_654 2_645
O7 Cs2 O12 50.07(17) 2_645 2_645
O5 Cs2 O12 52.22(18) 3_654 3_654
O5 Cs2 O12 142.84(19) 2_645 3_654
O5 Cs2 O12 92.38(18) . 3_654
O7 Cs2 O12 145.90(18) . 3_654
O7 Cs2 O12 50.07(17) 3_654 3_654
O7 Cs2 O12 91.01(18) 2_645 3_654
O12 Cs2 O12 118.28(6) 2_645 3_654
O5 Cs2 O12 142.84(19) 3_654 .
O5 Cs2 O12 92.38(18) 2_645 .
O5 Cs2 O12 52.22(18) . .
O7 Cs2 O12 50.07(17) . .
O7 Cs2 O12 91.01(18) 3_654 .
O7 Cs2 O12 145.90(18) 2_645 .
O12 Cs2 O12 118.28(6) 2_645 .
O12 Cs2 O12 118.28(6) 3_654 .
O5 Cs2 P1 72.06(13) 3_654 .
O5 Cs2 P1 102.51(13) 2_645 .
O5 Cs2 P1 22.19(13) . .
O7 Cs2 P1 74.40(12) . .
O7 Cs2 P1 22.99(12) 3_654 .
O7 Cs2 P1 105.76(13) 2_645 .
O12 Cs2 P1 151.07(15) 2_645 .
O12 Cs2 P1 71.59(14) 3_654 .
O12 Cs2 P1 71.13(14) . .
O5 Cs2 P1 102.51(13) 3_654 2_645
O5 Cs2 P1 22.19(13) 2_645 2_645
O5 Cs2 P1 72.06(13) . 2_645
O7 Cs2 P1 22.99(12) . 2_645
O7 Cs2 P1 105.76(13) 3_654 2_645
O7 Cs2 P1 74.40(12) 2_645 2_645
O12 Cs2 P1 71.13(14) 2_645 2_645
O12 Cs2 P1 151.07(15) 3_654 2_645
O12 Cs2 P1 71.59(14) . 2_645
P1 Cs2 P1 88.21(6) . 2_645
O5 Cs2 P1 22.19(13) 3_654 3_654
O5 Cs2 P1 72.06(13) 2_645 3_654
O5 Cs2 P1 102.51(13) . 3_654
O7 Cs2 P1 105.76(13) . 3_654
O7 Cs2 P1 74.40(12) 3_654 3_654
O7 Cs2 P1 22.99(12) 2_645 3_654
O12 Cs2 P1 71.59(14) 2_645 3_654
O12 Cs2 P1 71.13(14) 3_654 3_654
O12 Cs2 P1 151.07(15) . 3_654
P1 Cs2 P1 88.21(6) . 3_654
P1 Cs2 P1 88.21(6) 2_645 3_654

loop_
_geom_bond_atom_site_label_1
_geom_bond_atom_site_label_2
_geom_bond_distance
_geom_bond_site_symmetry_2
U1 O4 2.240(7) .
U1 O7 2.259(7) .
U1 O2 2.274(7) .
U1 O5 2.301(7) .
U1 O1 2.342(7) .
U1 O23 2.586(7) .
U1 O8 2.611(8) .
U1 O22 2.622(8) .
U1 O12 2.631(8) .
U1 Cs2 4.4969(12) .
U1 Cs1 4.7778(12) .
U2 O9 2.234(8) .
U2 O14 2.270(7) 2
U2 O3 2.282(7) .
U2 O6 2.352(7) .
U2 O10 2.380(7) .
U2 O16 2.568(8) .
U2 O18 2.577(8) .
U2 O11 2.577(8) .
U2 O19 2.608(9) .
P1 O7 1.522(7) 3_654
P1 O4 1.524(7) 5_665
P1 O5 1.531(7) .
P1 C1 1.810(10) .
P1 Cs2 3.862(3) .
P2 O1 1.510(7) 5_665
P2 O2 1.514(7) .
P2 O13 1.560(7) .
P2 C3 1.799(11) .
P2 Cs1 3.968(3) .
P3 O9 1.527(8) 5_666
P3 O14 1.529(8) .
P3 O6 1.533(8) .
P3 C2 1.796(11) .
P4 O10 1.504(8) .
P4 O3 1.512(8) 6_666
P4 O15 1.571(8) .
P4 C5 1.812(11) 6_666
O1 P2 1.509(7) 6_656
O2 Cs1 3.629(7) .
O3 P4 1.512(8) 5_666
O4 P1 1.524(7) 6_656
O5 Cs2 3.109(7) .
O7 P1 1.522(7) 2_645
O7 Cs2 3.348(7) .
O8 N3 1.256(12) .
O8 Cs1 3.257(8) .
O9 P3 1.527(8) 6_666
O11 N1 1.294(13) .
O12 N3 1.269(12) .
O12 Cs2 3.371(8) .
O13 Cs1 3.240(8) .
O14 U2 2.270(7) 3
O15 Cs1 3.125(8) 6_666
O16 N1 1.272(12) .
O17 N1 1.218(12) .
O17 Cs1 3.290(10) 6_666
O18 N4 1.270(16) .
O19 N4 1.256(15) .
C1 C12 1.382(15) .
C1 C3 1.440(15) .
C2 C4 1.403(14) .
C2 C5 1.418(14) .
O20 N3 1.242(13) .
C3 C6 1.397(15) .
C4 C10 1.388(16) .
N4 O21 1.223(15) .
C5 C8 1.403(15) .
C5 P4 1.812(11) 5_666
C6 C9 1.390(16) .
C7 C9 1.356(17) .
C7 C12 1.383(15) .
C8 C11 1.378(16) .
C10 C11 1.392(16) .
O22 N6 1.274(12) .
O22 Cs1 3.493(8) 4_756
O23 N6 1.278(12) .
O23 Cs1 3.054(7) .
N6 O24 1.234(12) .
N6 Cs1 3.726(10) 4_756
O24 Cs1 3.147(9) 4_756
Cs1 O15 3.125(8) 5_666
Cs1 O24 3.147(9) 4_756
Cs1 O17 3.290(10) 5_666
Cs1 O22 3.493(8) 4_756
Cs1 N6 3.726(10) 4_756
Cs2 O5 3.109(7) 3_654
Cs2 O5 3.109(7) 2_645
Cs2 O7 3.348(7) 3_654
Cs2 O7 3.348(7) 2_645
Cs2 O12 3.371(8) 2_645
Cs2 O12 3.371(8) 3_654
Cs2 P1 3.862(3) 2_645
Cs2 P1 3.862(3) 3_654
